data_8107189
loop_
_publ_author_name
'Abdul Latiff, Aqilah'
'Chong, Yan Yi'
'Mark-Lee, Wun Fui'
'Kassim, Mohammad B.'

_publ_section_title
;
 Crystal structure of
 2-(1H-pyrazol-3-yl-\kN)pyridine-\kN-bis(2-(2,4-difluorophenyl)pyridinato-\k
 2 C,N)iridium(III) sesquihydrate, C30H18F4IrN5&#x00B7;1.5[H2O]
;
_journal_issue 4
_journal_name_full 'Zeitschrift f\"ur Kristallographie - New Crystal Structures'
_journal_page_first 689
_journal_page_last 692
_journal_paper_doi 10.1515/ncrs-2022-0076
_journal_volume 237
_journal_year 2022
_chemical_formula_moiety 'C30 H18 F4 Ir N5, 1.5[H2O]'
_chemical_formula_sum 'C30 H18 F4 Ir N5'
_chemical_formula_weight 716.69
_chemical_name_systematic
;
2-(1<i>H</i>-pyrazol-3-yl-\k<i>N</i>)pyridine-\k^2^<i>N</i>-bis(2-(2,4-\
difluorophenyl)pyridinato-\k^2^<i>C</i>,<i>N</i>)iridium(III) sesquihydrate
;
_space_group_crystal_system tetragonal
_space_group_IT_number 88
_space_group_name_Hall '-I 4ad'
_space_group_name_H-M_alt 'I 41/a :2'
_atom_sites_solution_hydrogens geom
_audit_creation_method SHELXL-2016/6
_cell_angle_alpha 90
_cell_angle_beta 90
_cell_angle_gamma 90
_cell_formula_units_Z 16
_cell_length_a 37.5562(5)
_cell_length_b 37.5562(5)
_cell_length_c 9.2031(2)
_cell_measurement_reflns_used 9668
_cell_measurement_temperature 300(2)
_cell_measurement_theta_max 28.28
_cell_measurement_theta_min 2.75
_cell_volume 12980.7(4)
_computing_cell_refinement 'SAINT V8.40A (Bruker, 2019)'
_computing_data_collection 'APEX2 (Bruker, 2016)'
_computing_data_reduction 'SAINT V8.40A (Bruker, 2019)'
_computing_molecular_graphics 'Olex2 1.5 (Dolomanov et al., 2009)'
_computing_publication_material 'Olex2 1.5 (Dolomanov et al., 2009)'
_computing_structure_refinement 'SHELXL-2016/6 (Sheldrick, 2016)'
_computing_structure_solution 'SHELXT (Sheldrick, 2015)'
_diffrn_ambient_temperature 300(2)
_diffrn_measured_fraction_theta_full 0.998
_diffrn_measured_fraction_theta_max 0.998
_diffrn_measurement_device_type 'Bruker APEX-II CCD'
_diffrn_measurement_method '\f and \w scans'
_diffrn_radiation_type MoK\a
_diffrn_radiation_wavelength 0.71073
_diffrn_reflns_av_R_equivalents 0.0274
_diffrn_reflns_av_unetI/netI 0.0113
_diffrn_reflns_Laue_measured_fraction_full 0.998
_diffrn_reflns_Laue_measured_fraction_max 0.998
_diffrn_reflns_limit_h_max 50
_diffrn_reflns_limit_h_min -50
_diffrn_reflns_limit_k_max 50
_diffrn_reflns_limit_k_min -50
_diffrn_reflns_limit_l_max 12
_diffrn_reflns_limit_l_min -12
_diffrn_reflns_number 96933
_diffrn_reflns_point_group_measured_fraction_full 0.998
_diffrn_reflns_point_group_measured_fraction_max 0.998
_diffrn_reflns_theta_full 25.242
_diffrn_reflns_theta_max 28.283
_diffrn_reflns_theta_min 2.425
_exptl_absorpt_coefficient_mu 4.161
_exptl_absorpt_correction_T_max 0.7457
_exptl_absorpt_correction_T_min 0.5077
_exptl_absorpt_correction_type none
_exptl_absorpt_process_details
;
SADABS-2016/2 (Bruker,2016/2) was used for absorption correction.
wR2(int) was 0.0958 before and 0.0451 after correction.
The Ratio of minimum to maximum transmission is 0.6808.
The \l/2 correction factor is Not present.
;
_exptl_crystal_colour yellow
_exptl_crystal_density_diffrn 1.467
_exptl_crystal_density_meas .
_exptl_crystal_density_method 'not measured'
_exptl_crystal_description block
_exptl_crystal_F_000 5536
_exptl_crystal_size_max 0.450
_exptl_crystal_size_mid 0.210
_exptl_crystal_size_min 0.200
_exptl_transmission_factor_max 0.435
_exptl_transmission_factor_min 0.364
_refine_diff_density_max 1.109
_refine_diff_density_min -1.208
_refine_diff_density_rms 0.361
_refine_ls_extinction_coef 0.00077(4)
_refine_ls_extinction_expression Fc^*^=kFc[1+0.001xFc^2^\l^3^/sin(2\q)]^-1/4^
_refine_ls_extinction_method 'SHELXL-2016/6 (Sheldrick 2016)'
_refine_ls_goodness_of_fit_ref 1.259
_refine_ls_hydrogen_treatment constr
_refine_ls_matrix_type full
_refine_ls_number_parameters 362
_refine_ls_number_reflns 8041
_refine_ls_number_restraints 0
_refine_ls_restrained_S_all 1.259
_refine_ls_R_factor_all 0.0371
_refine_ls_R_factor_gt 0.0312
_refine_ls_shift/su_max 0.003
_refine_ls_shift/su_mean 0.000
_refine_ls_structure_factor_coef Fsqd
_refine_ls_weighting_details 'w=1/[\s^2^(Fo^2^)+(0.0683P)^2^+24.1995P] where P=(Fo^2^+2Fc^2^)/3'
_refine_ls_weighting_scheme calc
_refine_ls_wR_factor_gt 0.1052
_refine_ls_wR_factor_ref 0.1166
_reflns_Friedel_coverage 0.000
_reflns_Friedel_fraction_full .
_reflns_Friedel_fraction_max .
_reflns_number_gt 7461
_reflns_number_total 8041
_reflns_threshold_expression 'I > 2\s(I)'
_cod_data_source_file suppl_j_ncrs-2022-0076_suppl.cif
_cod_data_source_block e5i4
_cod_original_sg_symbol_H-M 'I 41/a'
_cod_database_code 8107189
_shelx_space_group_comment
;
The symmetry employed for this shelxl refinement is uniquely defined
by the following loop, which should always be used as a source of
symmetry information in preference to the above space-group names.
They are only intended as comments.
;
_shelx_estimated_absorpt_t_min 0.256
_shelx_estimated_absorpt_t_max 0.490
_publcif_funding_html
;
;

loop_
_space_group_symop_operation_xyz
'x, y, z'
'-x+1/2, -y, z+1/2'
'-y+3/4, x+1/4, z+1/4'
'y+3/4, -x+3/4, z+3/4'
'x+1/2, y+1/2, z+1/2'
'-x+1, -y+1/2, z+1'
'-y+5/4, x+3/4, z+3/4'
'y+5/4, -x+5/4, z+5/4'
'-x, -y, -z'
'x-1/2, y, -z-1/2'
'y-3/4, -x-1/4, -z-1/4'
'-y-3/4, x-3/4, -z-3/4'
'-x+1/2, -y+1/2, -z+1/2'
'x, y+1/2, -z'
'y-1/4, -x+1/4, -z+1/4'
'-y-1/4, x-1/4, -z-1/4'

loop_
_atom_site_label
_atom_site_type_symbol
_atom_site_fract_x
_atom_site_fract_y
_atom_site_fract_z
_atom_site_U_iso_or_equiv
_atom_site_adp_type
_atom_site_occupancy
_atom_site_site_symmetry_order
_atom_site_calc_flag
_atom_site_refinement_flags_posn
_atom_site_refinement_flags_adp
_atom_site_refinement_flags_occupancy
_atom_site_disorder_assembly
_atom_site_disorder_group
Ir1 Ir 0.64748(2) 0.29196(2) 0.03393(2) 0.03014(9) Uani 1 1 d . . . . .
C1 C 0.65569(13) 0.22476(13) 0.2093(5) 0.0424(9) Uani 1 1 d . . . . .
H1 H 0.631831 0.228325 0.232043 0.051 Uiso 1 1 calc R U . . .
F1 F 0.75746(11) 0.35698(13) -0.2427(5) 0.0954(15) Uani 1 1 d . . . . .
F2 F 0.77911(9) 0.24709(12) -0.0291(5) 0.0877(13) Uani 1 1 d . . . . .
C2 C 0.67257(16) 0.19575(14) 0.2657(6) 0.0532(12) Uani 1 1 d . . . . .
H2 H 0.660575 0.180003 0.326451 0.064 Uiso 1 1 calc R U . . .
F3 F 0.68777(15) 0.33183(13) 0.5719(4) 0.1024(16) Uani 1 1 d . . . . .
C3 C 0.70777(18) 0.19030(16) 0.2307(7) 0.0659(16) Uani 1 1 d . . . . .
H3 H 0.719884 0.170681 0.267520 0.079 Uiso 1 1 calc R U . . .
F4 F 0.63174(13) 0.41718(10) 0.2821(5) 0.0847(12) Uani 1 1 d . . . . .
C4 C 0.72486(15) 0.21384(16) 0.1415(7) 0.0607(14) Uani 1 1 d . . . . .
H4 H 0.748551 0.209951 0.116722 0.073 Uiso 1 1 calc R U . . .
N1 N 0.67198(9) 0.24840(9) 0.1225(4) 0.0348(7) Uani 1 1 d . . . . .
N2 N 0.62643(9) 0.33781(10) -0.0490(4) 0.0363(7) Uani 1 1 d . . . . .
N3 N 0.59654(9) 0.27379(10) 0.0923(4) 0.0357(7) Uani 1 1 d . . . . .
N4 N 0.57685(11) 0.27745(12) 0.2147(4) 0.0445(9) Uani 1 1 d . . . . .
N5 N 0.63172(9) 0.25913(9) -0.1479(4) 0.0347(7) Uani 1 1 d . . . . .
C5 C 0.70696(11) 0.24395(12) 0.0866(5) 0.0409(9) Uani 1 1 d . . . . .
C7 C 0.69758(11) 0.30045(12) -0.0351(4) 0.0359(8) Uani 1 1 d . . . . .
C8 C 0.71044(12) 0.32917(14) -0.1166(5) 0.0461(10) Uani 1 1 d . . . . .
H8 H 0.695571 0.348211 -0.138808 0.055 Uiso 1 1 calc R U . . .
C9 C 0.74513(14) 0.32907(18) -0.1637(7) 0.0622(15) Uani 1 1 d . . . . .
C10 C 0.76857(14) 0.30188(19) -0.1371(7) 0.0682(17) Uani 1 1 d . . . . .
H10 H 0.791865 0.302443 -0.171265 0.082 Uiso 1 1 calc R U . . .
C11 C 0.75579(13) 0.27377(17) -0.0572(7) 0.0568(13) Uani 1 1 d . . . . .
C6 C 0.72136(11) 0.27235(13) -0.0028(5) 0.0410(9) Uani 1 1 d . . . . .
C18 C 0.65564(11) 0.32442(12) 0.2028(4) 0.0367(8) Uani 1 1 d . . . . .
C12 C 0.61342(13) 0.34102(14) -0.1837(5) 0.0470(10) Uani 1 1 d . . . . .
H12 H 0.614090 0.321299 -0.244806 0.056 Uiso 1 1 calc R U . . .
C19 C 0.67119(14) 0.31548(14) 0.3362(5) 0.0480(10) Uani 1 1 d . . . . .
H19 H 0.680073 0.292693 0.352109 0.058 Uiso 1 1 calc R U . . .
C13 C 0.59899(18) 0.37248(18) -0.2362(7) 0.0672(16) Uani 1 1 d . . . . .
H13 H 0.589790 0.373741 -0.329876 0.081 Uiso 1 1 calc R U . . .
C20 C 0.67312(19) 0.34091(18) 0.4433(6) 0.0649(16) Uani 1 1 d . . . . .
C14 C 0.5986(2) 0.40149(17) -0.1474(8) 0.0736(18) Uani 1 1 d . . . . .
H14 H 0.589105 0.422896 -0.180209 0.088 Uiso 1 1 calc R U . . .
C21 C 0.66007(19) 0.37524(18) 0.4280(7) 0.0677(16) Uani 1 1 d . . . . .
H21 H 0.661624 0.391802 0.502903 0.081 Uiso 1 1 calc R U . . .
C15 C 0.61235(18) 0.39910(15) -0.0087(7) 0.0635(15) Uani 1 1 d . . . . .
H15 H 0.612183 0.418883 0.052084 0.076 Uiso 1 1 calc R U . . .
C22 C 0.64488(16) 0.38352(15) 0.2981(6) 0.0563(13) Uani 1 1 d . . . . .
C16 C 0.62659(13) 0.36662(12) 0.0405(5) 0.0431(10) Uani 1 1 d . . . . .
C17 C 0.64213(12) 0.35950(12) 0.1826(5) 0.0411(9) Uani 1 1 d . . . . .
C23 C 0.54855(14) 0.25609(16) 0.1942(6) 0.0542(12) Uani 1 1 d . . . . .
H23 H 0.530536 0.253044 0.262395 0.065 Uiso 1 1 calc R U . . .
C24 C 0.54912(13) 0.23919(14) 0.0613(6) 0.0492(11) Uani 1 1 d . . . . .
H24 H 0.532243 0.223814 0.022174 0.059 Uiso 1 1 calc R U . . .
C25 C 0.58086(11) 0.25059(11) -0.0001(5) 0.0366(8) Uani 1 1 d . . . . .
C26 C 0.59935(10) 0.24331(11) -0.1348(5) 0.0360(8) Uani 1 1 d . . . . .
C27 C 0.58567(13) 0.22247(14) -0.2467(6) 0.0484(11) Uani 1 1 d . . . . .
H27 H 0.563581 0.211562 -0.236529 0.058 Uiso 1 1 calc R U . . .
C28 C 0.60511(15) 0.21806(16) -0.3729(6) 0.0595(14) Uani 1 1 d . . . . .
H28 H 0.596573 0.203823 -0.447892 0.071 Uiso 1 1 calc R U . . .
C29 C 0.63769(14) 0.23538(16) -0.3855(6) 0.0562(13) Uani 1 1 d . . . . .
H29 H 0.650870 0.233614 -0.470719 0.067 Uiso 1 1 calc R U . . .
C30 C 0.65008(12) 0.25491(14) -0.2719(5) 0.0454(10) Uani 1 1 d . . . . .
H30 H 0.672215 0.265821 -0.280451 0.055 Uiso 1 1 calc R U . . .

loop_
_atom_site_aniso_label
_atom_site_aniso_U_11
_atom_site_aniso_U_22
_atom_site_aniso_U_33
_atom_site_aniso_U_23
_atom_site_aniso_U_13
_atom_site_aniso_U_12
Ir1 0.02593(10) 0.03605(11) 0.02843(11) -0.00132(5) -0.00092(5) 0.00024(5)
C1 0.047(2) 0.043(2) 0.037(2) 0.0023(17) -0.0007(18) -0.0032(19)
F1 0.056(2) 0.116(4) 0.114(3) 0.056(3) 0.015(2) -0.018(2)
F2 0.0394(17) 0.101(3) 0.122(4) 0.023(3) 0.0168(19) 0.0253(18)
C2 0.071(3) 0.044(3) 0.044(3) 0.007(2) -0.004(2) 0.001(2)
F3 0.154(4) 0.108(3) 0.0452(19) -0.012(2) -0.042(2) -0.003(3)
C3 0.076(4) 0.048(3) 0.074(4) 0.012(3) -0.014(3) 0.014(3)
F4 0.120(4) 0.052(2) 0.083(3) -0.0239(18) -0.001(2) 0.013(2)
C4 0.049(3) 0.061(3) 0.072(4) 0.006(3) -0.001(3) 0.017(2)
N1 0.0356(16) 0.0388(17) 0.0301(16) -0.0022(13) -0.0021(13) 0.0004(13)
N2 0.0322(16) 0.0417(18) 0.0351(17) 0.0023(14) -0.0007(13) 0.0044(13)
N3 0.0306(16) 0.0438(18) 0.0327(16) -0.0014(14) 0.0033(13) 0.0033(13)
N4 0.0392(19) 0.055(2) 0.040(2) 0.0007(16) 0.0102(15) 0.0058(16)
N5 0.0308(15) 0.0395(17) 0.0337(16) -0.0035(14) -0.0010(13) 0.0009(13)
C5 0.036(2) 0.047(2) 0.039(2) -0.0038(18) -0.0044(17) 0.0064(17)
C7 0.0292(18) 0.046(2) 0.0322(19) -0.0015(16) -0.0034(14) -0.0052(16)
C8 0.037(2) 0.056(3) 0.045(2) 0.009(2) -0.0019(18) -0.0050(19)
C9 0.042(3) 0.084(4) 0.060(3) 0.021(3) 0.002(2) -0.016(3)
C10 0.033(2) 0.099(5) 0.073(4) 0.013(3) 0.010(2) -0.001(3)
C11 0.035(2) 0.073(3) 0.063(3) 0.003(3) 0.002(2) 0.008(2)
C6 0.0295(19) 0.053(2) 0.041(2) -0.0023(19) -0.0012(17) 0.0029(17)
C18 0.0335(19) 0.045(2) 0.0317(19) -0.0013(16) 0.0016(15) -0.0049(16)
C12 0.049(2) 0.052(3) 0.040(2) 0.000(2) -0.0076(19) 0.006(2)
C19 0.053(3) 0.056(3) 0.035(2) -0.005(2) -0.010(2) -0.004(2)
C13 0.073(4) 0.074(4) 0.054(3) 0.014(3) -0.019(3) 0.016(3)
C20 0.081(4) 0.079(4) 0.035(2) -0.006(2) -0.016(3) -0.011(3)
C14 0.094(5) 0.057(3) 0.070(4) 0.013(3) -0.012(4) 0.028(3)
C21 0.086(4) 0.071(4) 0.047(3) -0.023(3) -0.006(3) -0.009(3)
C15 0.081(4) 0.044(3) 0.065(3) 0.001(2) -0.005(3) 0.017(3)
C22 0.063(3) 0.051(3) 0.056(3) -0.014(2) 0.004(2) 0.001(2)
C16 0.041(2) 0.042(2) 0.046(2) 0.0003(18) 0.0039(18) 0.0058(18)
C17 0.043(2) 0.040(2) 0.040(2) -0.0065(18) 0.0017(18) -0.0005(17)
C23 0.041(2) 0.065(3) 0.057(3) 0.003(2) 0.017(2) -0.005(2)
C24 0.038(2) 0.051(3) 0.058(3) -0.002(2) 0.008(2) -0.0114(19)
C25 0.0288(18) 0.039(2) 0.042(2) 0.0000(17) 0.0015(16) -0.0009(15)
C26 0.0326(18) 0.0362(19) 0.039(2) -0.0033(16) -0.0030(16) 0.0011(15)
C27 0.042(2) 0.052(3) 0.051(3) -0.014(2) -0.003(2) -0.008(2)
C28 0.054(3) 0.072(4) 0.053(3) -0.028(3) -0.004(2) -0.005(2)
C29 0.051(3) 0.078(4) 0.040(2) -0.020(2) 0.003(2) -0.001(2)
C30 0.037(2) 0.059(3) 0.041(2) -0.008(2) 0.0034(18) -0.0017(19)

loop_
_atom_type_symbol
_atom_type_description
_atom_type_scat_dispersion_real
_atom_type_scat_dispersion_imag
_atom_type_scat_source
C C 0.0033 0.0016 'International Tables Vol C Tables 4.2.6.8 and 6.1.1.4'
H H 0.0000 0.0000 'International Tables Vol C Tables 4.2.6.8 and 6.1.1.4'
F F 0.0171 0.0103 'International Tables Vol C Tables 4.2.6.8 and 6.1.1.4'
Ir Ir -1.4442 7.9887 'International Tables Vol C Tables 4.2.6.8 and 6.1.1.4'
N N 0.0061 0.0033 'International Tables Vol C Tables 4.2.6.8 and 6.1.1.4'

loop_
_geom_angle_atom_site_label_1
_geom_angle_atom_site_label_2
_geom_angle_atom_site_label_3
_geom_angle
_geom_angle_site_symmetry_1
_geom_angle_site_symmetry_3
C18 Ir1 C7 90.32(17) . .
C18 Ir1 N2 80.55(16) . .
C7 Ir1 N2 96.34(16) . .
C18 Ir1 N1 96.25(16) . .
C7 Ir1 N1 80.32(16) . .
N2 Ir1 N1 175.42(14) . .
C18 Ir1 N3 97.99(15) . .
C7 Ir1 N3 169.75(16) . .
N2 Ir1 N3 90.97(14) . .
N1 Ir1 N3 92.74(14) . .
C18 Ir1 N5 172.73(15) . .
C7 Ir1 N5 95.87(15) . .
N2 Ir1 N5 94.92(14) . .
N1 Ir1 N5 88.58(13) . .
N3 Ir1 N5 76.29(13) . .
N1 C1 C2 122.9(5) . .
N1 C1 H1 118.5 . .
C2 C1 H1 118.5 . .
C1 C2 C3 118.4(5) . .
C1 C2 H2 120.8 . .
C3 C2 H2 120.8 . .
C4 C3 C2 119.7(5) . .
C4 C3 H3 120.1 . .
C2 C3 H3 120.1 . .
C3 C4 C5 120.7(5) . .
C3 C4 H4 119.7 . .
C5 C4 H4 119.7 . .
C1 N1 C5 120.1(4) . .
C1 N1 Ir1 124.1(3) . .
C5 N1 Ir1 115.7(3) . .
C12 N2 C16 119.4(4) . .
C12 N2 Ir1 124.3(3) . .
C16 N2 Ir1 116.3(3) . .
C25 N3 N4 110.5(4) . .
C25 N3 Ir1 116.4(3) . .
N4 N3 Ir1 132.6(3) . .
C23 N4 N3 104.7(4) . .
C30 N5 C26 118.9(4) . .
C30 N5 Ir1 125.8(3) . .
C26 N5 Ir1 115.2(3) . .
N1 C5 C4 118.1(5) . .
N1 C5 C6 113.9(4) . .
C4 C5 C6 128.0(4) . .
C8 C7 C6 118.0(4) . .
C8 C7 Ir1 127.9(3) . .
C6 C7 Ir1 114.0(3) . .
C9 C8 C7 119.6(5) . .
C9 C8 H8 120.2 . .
C7 C8 H8 120.2 . .
F1 C9 C10 116.9(5) . .
F1 C9 C8 119.4(6) . .
C10 C9 C8 123.8(5) . .
C9 C10 C11 116.4(5) . .
C9 C10 H10 121.8 . .
C11 C10 H10 121.8 . .
F2 C11 C10 116.4(5) . .
F2 C11 C6 120.3(5) . .
C10 C11 C6 123.3(5) . .
C11 C6 C7 119.0(5) . .
C11 C6 C5 125.4(4) . .
C7 C6 C5 115.6(4) . .
C19 C18 C17 119.0(4) . .
C19 C18 Ir1 126.8(4) . .
C17 C18 Ir1 114.1(3) . .
N2 C12 C13 122.8(5) . .
N2 C12 H12 118.6 . .
C13 C12 H12 118.6 . .
C20 C19 C18 119.0(5) . .
C20 C19 H19 120.5 . .
C18 C19 H19 120.5 . .
C14 C13 C12 118.5(5) . .
C14 C13 H13 120.8 . .
C12 C13 H13 120.8 . .
F3 C20 C19 118.4(6) . .
F3 C20 C21 117.9(5) . .
C19 C20 C21 123.7(5) . .
C13 C14 C15 119.9(5) . .
C13 C14 H14 120.0 . .
C15 C14 H14 120.0 . .
C22 C21 C20 116.7(5) . .
C22 C21 H21 121.6 . .
C20 C21 H21 121.6 . .
C14 C15 C16 119.8(6) . .
C14 C15 H15 120.1 . .
C16 C15 H15 120.1 . .
C21 C22 F4 117.2(5) . .
C21 C22 C17 123.5(5) . .
F4 C22 C17 119.3(5) . .
N2 C16 C15 119.6(5) . .
N2 C16 C17 113.5(4) . .
C15 C16 C17 126.9(5) . .
C22 C17 C18 118.1(5) . .
C22 C17 C16 126.4(5) . .
C18 C17 C16 115.5(4) . .
N4 C23 C24 112.8(4) . .
N4 C23 H23 123.6 . .
C24 C23 H23 123.6 . .
C23 C24 C25 103.5(4) . .
C23 C24 H24 128.3 . .
C25 C24 H24 128.3 . .
N3 C25 C24 108.5(4) . .
N3 C25 C26 116.8(4) . .
C24 C25 C26 134.7(4) . .
N5 C26 C27 120.7(4) . .
N5 C26 C25 115.0(4) . .
C27 C26 C25 124.3(4) . .
C28 C27 C26 119.6(5) . .
C28 C27 H27 120.2 . .
C26 C27 H27 120.2 . .
C27 C28 C29 118.6(5) . .
C27 C28 H28 120.7 . .
C29 C28 H28 120.7 . .
C30 C29 C28 119.3(5) . .
C30 C29 H29 120.3 . .
C28 C29 H29 120.3 . .
N5 C30 C29 122.8(5) . .
N5 C30 H30 118.6 . .
C29 C30 H30 118.6 . .

loop_
_geom_bond_atom_site_label_1
_geom_bond_atom_site_label_2
_geom_bond_distance
_geom_bond_site_symmetry_2
Ir1 C18 1.999(4) .
Ir1 C7 2.011(4) .
Ir1 N2 2.043(4) .
Ir1 N1 2.046(3) .
Ir1 N3 2.101(3) .
Ir1 N5 2.161(3) .
C1 N1 1.342(6) .
C1 C2 1.363(7) .
C1 H1 0.9300 .
F1 C9 1.357(7) .
F2 C11 1.356(6) .
C2 C3 1.376(9) .
C2 H2 0.9300 .
F3 C20 1.349(6) .
C3 C4 1.366(9) .
C3 H3 0.9300 .
F4 C22 1.365(7) .
C4 C5 1.409(7) .
C4 H4 0.9300 .
N1 C5 1.365(5) .
N2 C12 1.338(6) .
N2 C16 1.360(6) .
N3 C25 1.352(6) .
N3 N4 1.354(5) .
N4 C23 1.345(7) .
N5 C30 1.343(6) .
N5 C26 1.358(5) .
C5 C6 1.452(7) .
C7 C8 1.400(6) .
C7 C6 1.414(6) .
C8 C9 1.373(7) .
C8 H8 0.9300 .
C9 C10 1.370(9) .
C10 C11 1.373(9) .
C10 H10 0.9300 .
C11 C6 1.388(6) .
C18 C19 1.400(6) .
C18 C17 1.424(6) .
C12 C13 1.387(7) .
C12 H12 0.9300 .
C19 C20 1.374(7) .
C19 H19 0.9300 .
C13 C14 1.362(10) .
C13 H13 0.9300 .
C20 C21 1.387(9) .
C14 C15 1.380(9) .
C14 H14 0.9300 .
C21 C22 1.361(9) .
C21 H21 0.9300 .
C15 C16 1.407(7) .
C15 H15 0.9300 .
C22 C17 1.398(7) .
C16 C17 1.457(7) .
C23 C24 1.378(8) .
C23 H23 0.9300 .
C24 C25 1.387(6) .
C24 H24 0.9300 .
C25 C26 1.447(6) .
C26 C27 1.392(6) .
C27 C28 1.382(8) .
C27 H27 0.9300 .
C28 C29 1.391(8) .
C28 H28 0.9300 .
C29 C30 1.359(7) .
C29 H29 0.9300 .
C30 H30 0.9300 .

loop_
_geom_torsion_atom_site_label_1
_geom_torsion_atom_site_label_2
_geom_torsion_atom_site_label_3
_geom_torsion_atom_site_label_4
_geom_torsion
_geom_torsion_site_symmetry_1
_geom_torsion_site_symmetry_2
_geom_torsion_site_symmetry_3
_geom_torsion_site_symmetry_4
N1 C1 C2 C3 -0.7(8) . . . .
C1 C2 C3 C4 0.1(9) . . . .
C2 C3 C4 C5 0.9(10) . . . .
C2 C1 N1 C5 0.2(7) . . . .
C2 C1 N1 Ir1 179.3(4) . . . .
C25 N3 N4 C23 -0.5(5) . . . .
Ir1 N3 N4 C23 -172.2(4) . . . .
C1 N1 C5 C4 0.9(7) . . . .
Ir1 N1 C5 C4 -178.3(4) . . . .
C1 N1 C5 C6 -177.5(4) . . . .
Ir1 N1 C5 C6 3.3(5) . . . .
C3 C4 C5 N1 -1.5(8) . . . .
C3 C4 C5 C6 176.7(6) . . . .
C6 C7 C8 C9 0.7(7) . . . .
Ir1 C7 C8 C9 -174.9(4) . . . .
C7 C8 C9 F1 -180.0(5) . . . .
C7 C8 C9 C10 0.8(9) . . . .
F1 C9 C10 C11 -179.9(6) . . . .
C8 C9 C10 C11 -0.7(10) . . . .
C9 C10 C11 F2 -179.1(6) . . . .
C9 C10 C11 C6 -1.0(10) . . . .
F2 C11 C6 C7 -179.5(5) . . . .
C10 C11 C6 C7 2.5(9) . . . .
F2 C11 C6 C5 0.5(9) . . . .
C10 C11 C6 C5 -177.5(6) . . . .
C8 C7 C6 C11 -2.3(7) . . . .
Ir1 C7 C6 C11 173.9(4) . . . .
C8 C7 C6 C5 177.8(4) . . . .
Ir1 C7 C6 C5 -6.0(5) . . . .
N1 C5 C6 C11 -178.2(5) . . . .
C4 C5 C6 C11 3.6(9) . . . .
N1 C5 C6 C7 1.8(6) . . . .
C4 C5 C6 C7 -176.4(5) . . . .
C16 N2 C12 C13 -1.8(8) . . . .
Ir1 N2 C12 C13 179.4(5) . . . .
C17 C18 C19 C20 -0.4(7) . . . .
Ir1 C18 C19 C20 -176.8(4) . . . .
N2 C12 C13 C14 1.1(10) . . . .
C18 C19 C20 F3 179.2(5) . . . .
C18 C19 C20 C21 0.8(10) . . . .
C12 C13 C14 C15 -0.1(11) . . . .
F3 C20 C21 C22 -178.9(6) . . . .
C19 C20 C21 C22 -0.5(10) . . . .
C13 C14 C15 C16 -0.2(11) . . . .
C20 C21 C22 F4 179.6(6) . . . .
C20 C21 C22 C17 -0.2(10) . . . .
C12 N2 C16 C15 1.5(7) . . . .
Ir1 N2 C16 C15 -179.6(4) . . . .
C12 N2 C16 C17 -178.8(4) . . . .
Ir1 N2 C16 C17 0.1(5) . . . .
C14 C15 C16 N2 -0.5(9) . . . .
C14 C15 C16 C17 179.9(6) . . . .
C21 C22 C17 C18 0.6(9) . . . .
F4 C22 C17 C18 -179.2(5) . . . .
C21 C22 C17 C16 -179.3(6) . . . .
F4 C22 C17 C16 0.8(8) . . . .
C19 C18 C17 C22 -0.3(7) . . . .
Ir1 C18 C17 C22 176.6(4) . . . .
C19 C18 C17 C16 179.7(4) . . . .
Ir1 C18 C17 C16 -3.5(5) . . . .
N2 C16 C17 C22 -177.8(5) . . . .
C15 C16 C17 C22 1.8(9) . . . .
N2 C16 C17 C18 2.2(6) . . . .
C15 C16 C17 C18 -178.1(5) . . . .
N3 N4 C23 C24 -1.0(6) . . . .
N4 C23 C24 C25 1.9(6) . . . .
N4 N3 C25 C24 1.7(5) . . . .
Ir1 N3 C25 C24 174.9(3) . . . .
N4 N3 C25 C26 -178.6(4) . . . .
Ir1 N3 C25 C26 -5.4(5) . . . .
C23 C24 C25 N3 -2.2(6) . . . .
C23 C24 C25 C26 178.2(5) . . . .
C30 N5 C26 C27 1.3(6) . . . .
Ir1 N5 C26 C27 177.8(4) . . . .
C30 N5 C26 C25 -177.4(4) . . . .
Ir1 N5 C26 C25 -0.9(5) . . . .
N3 C25 C26 N5 4.1(6) . . . .
C24 C25 C26 N5 -176.3(5) . . . .
N3 C25 C26 C27 -174.5(4) . . . .
C24 C25 C26 C27 5.0(8) . . . .
N5 C26 C27 C28 -0.5(8) . . . .
C25 C26 C27 C28 178.0(5) . . . .
C26 C27 C28 C29 -1.3(9) . . . .
C27 C28 C29 C30 2.5(9) . . . .
C26 N5 C30 C29 -0.1(8) . . . .
Ir1 N5 C30 C29 -176.2(4) . . . .
C28 C29 C30 N5 -1.8(9) . . . .
